data_7008172
loop_
_publ_author_name
'Panda, Manashi'
'Das, Srijit'
'Mostafa, Golam'
'Castineiras, Alfonso'
'Goswami, Sreebrata'

_publ_section_title
;
 Platinum complexes of diazo ligands. Studies of regioselective
 aromatic ring amination, oxidative halogen addition and reductive
 halogen elimination reactions.
;
_journal_issue 7
_journal_name_full 'Dalton transactions (Cambridge, England : 2003)'
_journal_page_first 1249
_journal_page_last 1255
_journal_paper_doi 10.1039/b418470j
_journal_year 2005
_chemical_formula_moiety '[PtCl2(L1c)]'
_chemical_formula_sum 'C11 H8 Cl3 N3 Pt'
_chemical_formula_weight 483.64
_chemical_name_systematic
;
?
;
_space_group_IT_number 14
_symmetry_cell_setting monoclinic
_symmetry_Int_Tables_number 14
_symmetry_space_group_name_Hall '-P 2yn'
_symmetry_space_group_name_H-M 'P 1 21/n 1'
_atom_sites_solution_hydrogens geom
_atom_sites_solution_primary direct
_atom_sites_solution_secondary difmap
_audit_creation_method SHELXL-97
_cell_angle_alpha 90.00
_cell_angle_beta 96.766(9)
_cell_angle_gamma 90.00
_cell_formula_units_Z 4
_cell_length_a 7.3352(3)
_cell_length_b 19.9225(12)
_cell_length_c 9.3996(12)
_cell_measurement_reflns_used 25
_cell_measurement_temperature 293(2)
_cell_measurement_theta_max 12.405
_cell_measurement_theta_min 8.646
_cell_volume 1364.0(2)
_computing_cell_refinement 'CAD4-Express Software (Nonius, 1994)'
_computing_data_collection 'CAD4-Express Software (Nonius, 1994)'
_computing_data_reduction 'GENHKL (Kretschmar, 1997)'
_computing_molecular_graphics 'PLATON (Spek, 2002)'
_computing_publication_material 'SHELXL-97 (Sheldrick, 1997)'
_computing_structure_refinement 'SHELXL-97 (Sheldrick, 1997)'
_computing_structure_solution 'SHELXS-97 (Sheldrick, 1990)'
_diffrn_ambient_temperature 293(2)
_diffrn_measured_fraction_theta_full 0.998
_diffrn_measured_fraction_theta_max 0.998
_diffrn_measurement_device_type 'Enraf Nonius CAD4'
_diffrn_measurement_method omega
_diffrn_radiation_monochromator graphite
_diffrn_radiation_source 'fine-focus sealed tube'
_diffrn_radiation_type MoK\a
_diffrn_radiation_wavelength 0.71073
_diffrn_reflns_av_R_equivalents 0.0215
_diffrn_reflns_av_sigmaI/netI 0.0256
_diffrn_reflns_limit_h_max 9
_diffrn_reflns_limit_h_min -9
_diffrn_reflns_limit_k_max 26
_diffrn_reflns_limit_k_min 0
_diffrn_reflns_limit_l_max 12
_diffrn_reflns_limit_l_min -1
_diffrn_reflns_number 3866
_diffrn_reflns_theta_full 27.98
_diffrn_reflns_theta_max 27.98
_diffrn_reflns_theta_min 3.34
_diffrn_standards_decay_% 0
_diffrn_standards_interval_count 400
_diffrn_standards_interval_time 60
_diffrn_standards_number 3
_exptl_absorpt_coefficient_mu 10.857
_exptl_absorpt_correction_T_max 0.9770
_exptl_absorpt_correction_T_min 0.7386
_exptl_absorpt_correction_type psi-scan
_exptl_crystal_colour brown
_exptl_crystal_density_diffrn 2.355
_exptl_crystal_density_method 'not measured'
_exptl_crystal_description prism
_exptl_crystal_F_000 896
_exptl_crystal_size_max 0.60
_exptl_crystal_size_mid 0.15
_exptl_crystal_size_min 0.10
_refine_diff_density_max 0.969
_refine_diff_density_min -0.995
_refine_diff_density_rms 0.134
_refine_ls_extinction_method none
_refine_ls_goodness_of_fit_ref 1.052
_refine_ls_hydrogen_treatment constr
_refine_ls_matrix_type full
_refine_ls_number_parameters 184
_refine_ls_number_reflns 3289
_refine_ls_number_restraints 0
_refine_ls_restrained_S_all 1.052
_refine_ls_R_factor_all 0.0366
_refine_ls_R_factor_gt 0.0240
_refine_ls_shift/su_max 0.002
_refine_ls_shift/su_mean 0.000
_refine_ls_structure_factor_coef Fsqd
_refine_ls_weighting_details 'calc w=1/[\s^2^(Fo^2^)+(0.0332P)^2^+0.1568P] where P=(Fo^2^+2Fc^2^)/3'
_refine_ls_weighting_scheme calc
_refine_ls_wR_factor_gt 0.0544
_refine_ls_wR_factor_ref 0.0580
_reflns_number_gt 2745
_reflns_number_total 3289
_reflns_threshold_expression >2sigma(I)
_cod_data_source_file b418470j.txt
_cod_data_source_block compound_1c
_cod_depositor_comments
;
The following automatic conversions were performed:

'_exptl_absorpt_correction_type' tag value 'Psi-scans' was replaced
with 'psi-scan' value.

Automatic conversion script
Id: cif_fix_values 1646 2011-03-28 12:23:43Z adriana 
;
_cod_original_sg_symbol_H-M P2(1)/n
_cod_database_code 7008172

loop_
_symmetry_equiv_pos_as_xyz
'x, y, z'
'-x+1/2, y+1/2, -z+1/2'
'-x, -y, -z'
'x-1/2, -y-1/2, z-1/2'

loop_
_atom_site_label
_atom_site_type_symbol
_atom_site_fract_x
_atom_site_fract_y
_atom_site_fract_z
_atom_site_U_iso_or_equiv
_atom_site_adp_type
_atom_site_occupancy
_atom_site_symmetry_multiplicity
_atom_site_calc_flag
_atom_site_refinement_flags
_atom_site_disorder_assembly
_atom_site_disorder_group
Pt1 Pt 0.21557(2) 0.045809(7) 0.556992(15) 0.02744(6) Uani 1 1 d . . .
Cl1 Cl 0.28559(17) -0.05227(5) 0.67803(12) 0.0394(2) Uani 1 1 d . . .
Cl2 Cl 0.1714(2) 0.09857(6) 0.76538(11) 0.0469(3) Uani 1 1 d . . .
N1 N 0.1517(5) 0.11908(17) 0.2996(4) 0.0328(8) Uani 1 1 d . . .
N2 N 0.1593(5) 0.12452(17) 0.4348(4) 0.0303(7) Uani 1 1 d . . .
N6 N 0.2436(5) 0.00934(18) 0.3635(3) 0.0298(7) Uani 1 1 d . . .
C1 C 0.1991(6) 0.0548(2) 0.2585(5) 0.0341(9) Uani 1 1 d . . .
C2 C 0.2061(7) 0.0405(3) 0.1140(5) 0.0443(11) Uani 1 1 d . . .
H2 H 0.1712 0.0724 0.0439 0.053 Uiso 1 1 d R . .
C3 C 0.2654(7) -0.0214(3) 0.0780(5) 0.0489(13) Uani 1 1 d . . .
H3 H 0.2713 -0.0326 -0.0174 0.059 Uiso 1 1 d R . .
C4 C 0.3169(7) -0.0678(3) 0.1867(6) 0.0467(12) Uani 1 1 d . . .
H4 H 0.3609 -0.1098 0.1639 0.056 Uiso 1 1 d R . .
C5 C 0.3027(7) -0.0516(2) 0.3285(5) 0.0408(11) Uani 1 1 d . . .
H5 H 0.3345 -0.0832 0.4000 0.049 Uiso 1 1 d R . .
C11 C 0.1189(6) 0.1911(2) 0.4833(4) 0.0314(9) Uani 1 1 d . . .
C12 C 0.2551(6) 0.2318(3) 0.5440(6) 0.0468(12) Uani 1 1 d . . .
C13 C 0.2169(7) 0.2947(2) 0.5943(6) 0.0501(13) Uani 1 1 d . . .
H13 H 0.3115 0.3226 0.6336 0.060 Uiso 1 1 d R . .
C14 C 0.0382(7) 0.3157(2) 0.5858(6) 0.0506(13) Uani 1 1 d . . .
H14 H 0.0106 0.3573 0.6230 0.061 Uiso 1 1 d R . .
C15 C -0.0983(8) 0.2762(3) 0.5235(8) 0.0689(18) Uani 1 1 d . . .
H15 H -0.2189 0.2915 0.5152 0.083 Uiso 1 1 d R . .
C16 C -0.0606(7) 0.2130(3) 0.4718(7) 0.0567(15) Uani 1 1 d . . .
H16 H -0.1552 0.1858 0.4300 0.068 Uiso 1 1 d R . .
Cl3A Cl 0.4831(16) 0.2062(6) 0.542(7) 0.088(10) Uani 0.57(7) 1 d P . .
Cl3B Cl 0.457(9) 0.217(3) 0.437(12) 0.072(19) Uani 0.10(3) 1 d P . .
Cl3C Cl 0.476(3) 0.2047(9) 0.588(3) 0.044(4) Uani 0.33(8) 1 d P . .

loop_
_atom_site_aniso_label
_atom_site_aniso_U_11
_atom_site_aniso_U_22
_atom_site_aniso_U_33
_atom_site_aniso_U_23
_atom_site_aniso_U_13
_atom_site_aniso_U_12
Pt1 0.03374(9) 0.02679(9) 0.02209(8) 0.00162(6) 0.00453(6) 0.00019(7)
Cl1 0.0529(7) 0.0312(5) 0.0328(5) 0.0073(4) -0.0003(5) -0.0006(5)
Cl2 0.0706(8) 0.0447(6) 0.0266(5) -0.0022(5) 0.0116(5) 0.0028(6)
N1 0.040(2) 0.0325(19) 0.0266(17) 0.0030(14) 0.0059(15) -0.0004(15)
N2 0.0327(18) 0.0278(18) 0.0305(17) 0.0040(14) 0.0038(14) -0.0011(14)
N6 0.0314(18) 0.0346(19) 0.0233(16) -0.0027(14) 0.0037(13) -0.0012(15)
C1 0.038(2) 0.036(2) 0.029(2) 0.0004(17) 0.0075(17) -0.0028(18)
C2 0.057(3) 0.051(3) 0.026(2) 0.000(2) 0.011(2) -0.006(2)
C3 0.053(3) 0.066(3) 0.029(2) -0.014(2) 0.008(2) -0.007(3)
C4 0.050(3) 0.043(3) 0.049(3) -0.015(2) 0.010(2) 0.003(2)
C5 0.048(3) 0.039(3) 0.036(2) -0.0024(19) 0.006(2) 0.003(2)
C11 0.040(2) 0.026(2) 0.0277(19) 0.0023(16) 0.0040(17) 0.0007(17)
C12 0.031(2) 0.035(2) 0.074(4) 0.005(2) 0.003(2) 0.004(2)
C13 0.048(3) 0.029(2) 0.070(3) -0.003(2) -0.006(3) -0.007(2)
C14 0.052(3) 0.031(2) 0.070(3) -0.009(2) 0.013(3) 0.000(2)
C15 0.037(3) 0.042(3) 0.129(6) -0.015(3) 0.015(3) 0.004(2)
C16 0.039(3) 0.040(3) 0.087(4) -0.009(3) -0.007(3) -0.003(2)
Cl3A 0.034(3) 0.051(3) 0.18(3) -0.003(8) 0.027(8) -0.003(2)
Cl3B 0.059(15) 0.055(17) 0.11(4) -0.026(19) 0.06(2) -0.023(12)
Cl3C 0.030(4) 0.033(4) 0.068(10) -0.002(2) 0.000(4) 0.003(3)

loop_
_atom_type_symbol
_atom_type_description
_atom_type_scat_dispersion_real
_atom_type_scat_dispersion_imag
_atom_type_scat_source
Pt Pt -1.7033 8.3905 'International Tables Vol C Tables 4.2.6.8 and 6.1.1.4'
Cl Cl 0.1484 0.1585 'International Tables Vol C Tables 4.2.6.8 and 6.1.1.4'
N N 0.0061 0.0033 'International Tables Vol C Tables 4.2.6.8 and 6.1.1.4'
C C 0.0033 0.0016 'International Tables Vol C Tables 4.2.6.8 and 6.1.1.4'
H H 0.0000 0.0000 'International Tables Vol C Tables 4.2.6.8 and 6.1.1.4'

loop_
_geom_angle_atom_site_label_1
_geom_angle_atom_site_label_2
_geom_angle_atom_site_label_3
_geom_angle
_geom_angle_site_symmetry_1
_geom_angle_site_symmetry_3
_geom_angle_publ_flag
N2 Pt1 N6 78.11(14) . . y
N2 Pt1 Cl2 95.34(10) . . y
N6 Pt1 Cl2 173.41(10) . . y
N2 Pt1 Cl1 173.92(10) . . y
N6 Pt1 Cl1 95.81(11) . . y
Cl2 Pt1 Cl1 90.74(4) . . y
N2 N1 C1 111.9(3) . . ?
N1 N2 C11 114.1(3) . . ?
N1 N2 Pt1 120.0(3) . . ?
C11 N2 Pt1 125.9(3) . . ?
C5 N6 C1 119.0(4) . . ?
C5 N6 Pt1 128.6(3) . . ?
C1 N6 Pt1 112.4(3) . . ?
N6 C1 N1 117.4(4) . . ?
N6 C1 C2 122.8(4) . . ?
N1 C1 C2 119.7(4) . . ?
C3 C2 C1 118.4(5) . . ?
C3 C2 H2 120.8 . . ?
C1 C2 H2 120.8 . . ?
C2 C3 C4 118.9(4) . . ?
C2 C3 H3 120.5 . . ?
C4 C3 H3 120.5 . . ?
C5 C4 C3 120.3(5) . . ?
C5 C4 H4 119.9 . . ?
C3 C4 H4 119.9 . . ?
N6 C5 C4 120.6(4) . . ?
N6 C5 H5 119.7 . . ?
C4 C5 H5 119.7 . . ?
C12 C11 C16 119.4(4) . . ?
C12 C11 N2 120.8(4) . . ?
C16 C11 N2 119.7(4) . . ?
C11 C12 C13 121.1(4) . . ?
C11 C12 Cl3C 122.7(7) . . ?
C13 C12 Cl3C 115.5(7) . . ?
C11 C12 Cl3A 118.5(11) . . ?
C13 C12 Cl3A 120.1(9) . . ?
Cl3C C12 Cl3A 14.6(17) . . ?
C11 C12 Cl3B 105.4(16) . . ?
C13 C12 Cl3B 121.5(13) . . ?
Cl3C C12 Cl3B 46(3) . . ?
Cl3A C12 Cl3B 31(3) . . ?
C14 C13 C12 119.3(5) . . ?
C14 C13 H13 120.3 . . ?
C12 C13 H13 120.3 . . ?
C15 C14 C13 120.1(5) . . ?
C15 C14 H14 119.9 . . ?
C13 C14 H14 119.9 . . ?
C14 C15 C16 120.8(5) . . ?
C14 C15 H15 119.6 . . ?
C16 C15 H15 119.6 . . ?
C11 C16 C15 119.2(5) . . ?
C11 C16 H16 120.4 . . ?
C15 C16 H16 120.4 . . ?
Cl3B Cl3A C12 83(2) . . ?
Cl3A Cl3B Cl3C 5.9(14) . . ?
Cl3A Cl3B C12 65.7(13) . . ?
Cl3C Cl3B C12 59.9(17) . . ?
Cl3B Cl3C C12 74(2) . . ?

loop_
_geom_bond_atom_site_label_1
_geom_bond_atom_site_label_2
_geom_bond_distance
_geom_bond_site_symmetry_2
_geom_bond_publ_flag
Pt1 N2 1.959(3) . y
Pt1 N6 1.992(3) . y
Pt1 Cl2 2.2796(11) . y
Pt1 Cl1 2.2888(10) . y
N1 N2 1.271(4) . ?
N1 C1 1.394(5) . ?
N2 C11 1.445(5) . ?
N6 C5 1.343(5) . ?
N6 C1 1.350(5) . ?
C1 C2 1.395(6) . ?
C2 C3 1.364(7) . ?
C2 H2 0.9300 . ?
C3 C4 1.396(8) . ?
C3 H3 0.9300 . ?
C4 C5 1.387(7) . ?
C4 H4 0.9300 . ?
C5 H5 0.9300 . ?
C11 C12 1.360(6) . ?
C11 C16 1.379(7) . ?
C12 C13 1.379(7) . ?
C12 Cl3C 1.715(19) . ?
C12 Cl3A 1.751(15) . ?
C12 Cl3B 1.91(2) . ?
C13 C14 1.369(7) . ?
C13 H13 0.9300 . ?
C14 C15 1.352(7) . ?
C14 H14 0.9300 . ?
C15 C16 1.389(7) . ?
C15 H15 0.9300 . ?
C16 H16 0.9300 . ?
Cl3A Cl3B 1.00(9) . ?
Cl3B Cl3C 1.42(10) . ?

loop_
_geom_torsion_atom_site_label_1
_geom_torsion_atom_site_label_2
_geom_torsion_atom_site_label_3
_geom_torsion_atom_site_label_4
_geom_torsion
_geom_torsion_site_symmetry_1
_geom_torsion_site_symmetry_2
_geom_torsion_site_symmetry_3
_geom_torsion_site_symmetry_4
_geom_torsion_publ_flag
C1 N1 N2 C11 177.5(4) . . . . ?
C1 N1 N2 Pt1 -4.0(5) . . . . ?
N6 Pt1 N2 N1 4.6(3) . . . . ?
Cl2 Pt1 N2 N1 -174.6(3) . . . . ?
Cl1 Pt1 N2 N1 4.0(12) . . . . ?
N6 Pt1 N2 C11 -177.1(4) . . . . ?
Cl2 Pt1 N2 C11 3.6(3) . . . . ?
Cl1 Pt1 N2 C11 -177.7(8) . . . . ?
N2 Pt1 N6 C5 174.4(4) . . . . ?
Cl2 Pt1 N6 C5 -179.1(7) . . . . ?
Cl1 Pt1 N6 C5 -5.6(4) . . . . ?
N2 Pt1 N6 C1 -4.0(3) . . . . ?
Cl2 Pt1 N6 C1 2.5(11) . . . . ?
Cl1 Pt1 N6 C1 175.9(3) . . . . ?
C5 N6 C1 N1 -175.2(4) . . . . ?
Pt1 N6 C1 N1 3.4(5) . . . . ?
C5 N6 C1 C2 2.1(7) . . . . ?
Pt1 N6 C1 C2 -179.3(4) . . . . ?
N2 N1 C1 N6 0.2(6) . . . . ?
N2 N1 C1 C2 -177.2(4) . . . . ?
N6 C1 C2 C3 -1.8(8) . . . . ?
N1 C1 C2 C3 175.4(5) . . . . ?
C1 C2 C3 C4 -0.2(8) . . . . ?
C2 C3 C4 C5 1.9(8) . . . . ?
C1 N6 C5 C4 -0.3(7) . . . . ?
Pt1 N6 C5 C4 -178.7(4) . . . . ?
C3 C4 C5 N6 -1.6(8) . . . . ?
N1 N2 C11 C12 -105.2(5) . . . . ?
Pt1 N2 C11 C12 76.5(5) . . . . ?
N1 N2 C11 C16 76.7(6) . . . . ?
Pt1 N2 C11 C16 -101.7(5) . . . . ?
C16 C11 C12 C13 0.0(8) . . . . ?
N2 C11 C12 C13 -178.1(5) . . . . ?
C16 C11 C12 Cl3C 169.9(12) . . . . ?
N2 C11 C12 Cl3C -8.2(13) . . . . ?
C16 C11 C12 Cl3A -174(2) . . . . ?
N2 C11 C12 Cl3A 8(2) . . . . ?
C16 C11 C12 Cl3B -143(4) . . . . ?
N2 C11 C12 Cl3B 39(4) . . . . ?
C11 C12 C13 C14 1.5(9) . . . . ?
Cl3C C12 C13 C14 -169.1(12) . . . . ?
Cl3A C12 C13 C14 175(2) . . . . ?
Cl3B C12 C13 C14 139(4) . . . . ?
C12 C13 C14 C15 -2.6(9) . . . . ?
C13 C14 C15 C16 2.2(10) . . . . ?
C12 C11 C16 C15 -0.4(8) . . . . ?
N2 C11 C16 C15 177.7(5) . . . . ?
C14 C15 C16 C11 -0.7(10) . . . . ?
C11 C12 Cl3A Cl3B 72.0(16) . . . . ?
C13 C12 Cl3A Cl3B -102(3) . . . . ?
Cl3C C12 Cl3A Cl3B -177(5) . . . . ?
C12 Cl3A Cl3B Cl3C 8(15) . . . . ?
C11 C12 Cl3B Cl3A -119.9(13) . . . . ?
C13 C12 Cl3B Cl3A 97(4) . . . . ?
Cl3C C12 Cl3B Cl3A 1.0(18) . . . . ?
C11 C12 Cl3B Cl3C -120.9(15) . . . . ?
C13 C12 Cl3B Cl3C 96(3) . . . . ?
Cl3A C12 Cl3B Cl3C -1.0(18) . . . . ?
Cl3A Cl3B Cl3C C12 -171(15) . . . . ?
C11 C12 Cl3C Cl3B 79.5(15) . . . . ?
C13 C12 Cl3C Cl3B -110.1(18) . . . . ?
Cl3A C12 Cl3C Cl3B 2(4) . . . . ?
